data_7054130
loop_
_publ_author_name
'Gyepes, R\'obert'
'Pacigov\'a, Silvia'
'Siv\'ak, Michal'
'Tatiersky, Jozef'

_publ_section_title
;
 Experimental and computational evidence of solid-state anion--\p and
 \p--\p interactions in [VO(O2)(L)(pa)]&#x00B7;xH2O complexes (L =
 picolinate, pyrazinate or quinolinate; pa = picolinamide)
;
_journal_issue 7
_journal_name_full 'New Journal of Chemistry'
_journal_page_first 1515
_journal_paper_doi 10.1039/b819875f
_journal_volume 33
_journal_year 2009
_chemical_formula_moiety 'C13 H10 N3 O8 V, 2(H2 O)'
_chemical_formula_sum 'C13 H14 N3 O10 V'
_chemical_formula_weight 423.21
_chemical_name_systematic
;
?
;
_space_group_IT_number 14
_symmetry_cell_setting monoclinic
_symmetry_space_group_name_Hall '-P 2ybc'
_symmetry_space_group_name_H-M 'P 1 21/c 1'
_atom_sites_solution_hydrogens geom
_atom_sites_solution_primary direct
_atom_sites_solution_secondary difmap
_audit_creation_method SHELXL-97
_cell_angle_alpha 90.00
_cell_angle_beta 96.242(2)
_cell_angle_gamma 90.00
_cell_formula_units_Z 4
_cell_length_a 9.6949(3)
_cell_length_b 14.4076(5)
_cell_length_c 11.6205(3)
_cell_measurement_reflns_used 3803
_cell_measurement_temperature 150(2)
_cell_measurement_theta_max 27.48
_cell_measurement_theta_min 1.00
_cell_volume 1613.53(9)
_computing_cell_refinement 'HKL Scalepack (Otwinowski & Minor, 1997)'
_computing_data_collection 'Collect (Nonius BV, 1997-2000)'
_computing_data_reduction 'HKL Denzo and Scalepack (Otwinowski & Minor, 1997)'
_computing_molecular_graphics 'PLATON (Spek, 2001)'
_computing_structure_refinement 'SHELXL-97 (Sheldrick, 1997)'
_computing_structure_solution 'SIR97 (Altomare et al., 1994)'
_diffrn_ambient_temperature 150(2)
_diffrn_detector_area_resol_mean 9.091
_diffrn_measured_fraction_theta_full 0.999
_diffrn_measured_fraction_theta_max 0.999
_diffrn_measurement_device_type KappaCCD
_diffrn_measurement_method '\w and \p scans to fill the Ewald sphere'
_diffrn_radiation_monochromator 'horizontally mounted graphite crystal'
_diffrn_radiation_source 'fine-focus sealed tube'
_diffrn_radiation_type MoK\a
_diffrn_radiation_wavelength 0.71073
_diffrn_reflns_av_R_equivalents 0.0000
_diffrn_reflns_av_sigmaI/netI 0.0278
_diffrn_reflns_limit_h_max 12
_diffrn_reflns_limit_h_min -12
_diffrn_reflns_limit_k_max 18
_diffrn_reflns_limit_k_min -18
_diffrn_reflns_limit_l_max 15
_diffrn_reflns_limit_l_min -15
_diffrn_reflns_number 20862
_diffrn_reflns_theta_full 27.49
_diffrn_reflns_theta_max 27.49
_diffrn_reflns_theta_min 2.11
_exptl_absorpt_coefficient_mu 0.680
_exptl_absorpt_correction_type none
_exptl_crystal_colour orange
_exptl_crystal_density_diffrn 1.742
_exptl_crystal_density_method 'not measured'
_exptl_crystal_description fragment
_exptl_crystal_F_000 864
_exptl_crystal_size_max 0.90
_exptl_crystal_size_mid 0.33
_exptl_crystal_size_min 0.18
_refine_diff_density_max 0.369
_refine_diff_density_min -0.409
_refine_diff_density_rms 0.062
_refine_ls_extinction_method none
_refine_ls_goodness_of_fit_ref 1.049
_refine_ls_hydrogen_treatment mixed
_refine_ls_matrix_type full
_refine_ls_number_parameters 272
_refine_ls_number_reflns 3711
_refine_ls_number_restraints 4
_refine_ls_restrained_S_all 1.052
_refine_ls_R_factor_all 0.0459
_refine_ls_R_factor_gt 0.0332
_refine_ls_shift/su_max 0.016
_refine_ls_shift/su_mean 0.001
_refine_ls_structure_factor_coef Fsqd
_refine_ls_weighting_details 'calc w=1/[\s^2^(Fo^2^)+(0.0517P)^2^+0.8468P] where P=(Fo^2^+2Fc^2^)/3'
_refine_ls_weighting_scheme calc
_refine_ls_wR_factor_gt 0.0874
_refine_ls_wR_factor_ref 0.0954
_reflns_number_gt 3073
_reflns_number_total 3711
_reflns_threshold_expression >2sigma(I)
_cod_data_source_file b819875f.txt
_cod_data_source_block voo2chinpa
_cod_original_sg_symbol_H-M P21/c
_cod_database_code 7054130

loop_
_symmetry_equiv_pos_as_xyz
'x, y, z'
'-x, y+1/2, -z+1/2'
'-x, -y, -z'
'x, -y-1/2, z-1/2'

loop_
_atom_site_label
_atom_site_type_symbol
_atom_site_fract_x
_atom_site_fract_y
_atom_site_fract_z
_atom_site_U_iso_or_equiv
_atom_site_adp_type
_atom_site_occupancy
_atom_site_symmetry_multiplicity
_atom_site_calc_flag
_atom_site_refinement_flags
V1 V 0.81519(3) 0.21946(2) 0.56875(3) 0.01773(10) Uani 1 1 d .
O31 O 0.73855(14) 0.20465(10) 0.68180(12) 0.0265(3) Uani 1 1 d .
O32 O 0.90534(13) 0.10663(9) 0.55258(11) 0.0236(3) Uani 1 1 d .
O33 O 0.99490(14) 0.16901(9) 0.62006(11) 0.0239(3) Uani 1 1 d .
N1 N 0.66851(15) 0.14701(11) 0.44903(13) 0.0195(3) Uani 1 1 d .
C2 C 0.57621(18) 0.20113(13) 0.38517(15) 0.0194(4) Uani 1 1 d .
C3 C 0.48024(19) 0.16433(14) 0.29970(16) 0.0223(4) Uani 1 1 d .
C4 C 0.4802(2) 0.06884(15) 0.28154(18) 0.0281(4) Uani 1 1 d .
H4 H 0.4170 0.0419 0.2227 0.034 Uiso 1 1 calc R
C5 C 0.5725(2) 0.01344(14) 0.34935(18) 0.0289(4) Uani 1 1 d .
H5 H 0.5721 -0.0520 0.3390 0.035 Uiso 1 1 calc R
C6 C 0.6655(2) 0.05470(14) 0.43262(17) 0.0237(4) Uani 1 1 d .
H6 H 0.7291 0.0167 0.4795 0.028 Uiso 1 1 calc R
C7 C 0.58704(19) 0.30244(13) 0.41659(16) 0.0213(4) Uani 1 1 d .
O8 O 0.68309(14) 0.32049(9) 0.49915(11) 0.0233(3) Uani 1 1 d .
O9 O 0.50778(15) 0.35878(10) 0.36619(12) 0.0284(3) Uani 1 1 d .
C10 C 0.3714(2) 0.22180(13) 0.23025(17) 0.0234(4) Uani 1 1 d .
O11 O 0.40983(16) 0.25058(13) 0.13173(13) 0.0330(3) Uani 1 1 d .
H11 H 0.338(4) 0.278(2) 0.089(3) 0.070(11) Uiso 1 1 d .
O12 O 0.25732(14) 0.23169(11) 0.26162(12) 0.0299(3) Uani 1 1 d .
N21 N 0.92525(16) 0.33894(11) 0.63579(13) 0.0191(3) Uani 1 1 d .
C22 C 1.01993(19) 0.37650(13) 0.57298(15) 0.0206(4) Uani 1 1 d .
C23 C 1.1077(2) 0.44699(14) 0.61546(17) 0.0246(4) Uani 1 1 d .
H23 H 1.1746 0.4718 0.5700 0.030 Uiso 1 1 calc R
C24 C 1.0964(2) 0.48098(14) 0.72629(17) 0.0276(4) Uani 1 1 d .
H24 H 1.1556 0.5293 0.7578 0.033 Uiso 1 1 calc R
C25 C 0.9977(2) 0.44334(14) 0.78933(16) 0.0268(4) Uani 1 1 d .
H25 H 0.9873 0.4660 0.8647 0.032 Uiso 1 1 calc R
C26 C 0.9142(2) 0.37232(14) 0.74196(16) 0.0231(4) Uani 1 1 d .
H26 H 0.8468 0.3464 0.7861 0.028 Uiso 1 1 calc R
C27 C 1.01440(19) 0.33477(13) 0.45445(16) 0.0209(4) Uani 1 1 d .
O28 O 0.92684(14) 0.27281(9) 0.42829(11) 0.0227(3) Uani 1 1 d .
N29 N 1.1001(2) 0.36525(13) 0.38252(16) 0.0278(4) Uani 1 1 d .
H29A H 1.093(3) 0.3437(18) 0.312(2) 0.036(7) Uiso 1 1 d .
H29B H 1.171(3) 0.409(2) 0.398(2) 0.043(7) Uiso 1 1 d .
O40 O 0.32189(18) 0.49125(12) 0.42910(19) 0.0487(5) Uani 1 1 d D
H40A H 0.405(2) 0.462(2) 0.419(3) 0.067(10) Uiso 1 1 d D
H40B H 0.338(3) 0.5513(14) 0.450(3) 0.062(9) Uiso 1 1 d D
O41 O 0.22587(15) 0.33930(10) -0.00343(12) 0.0277(3) Uani 1 1 d D
H41A H 0.141(2) 0.335(2) 0.025(2) 0.056(9) Uiso 1 1 d D
H41B H 0.220(3) 0.3132(19) -0.0785(16) 0.045(7) Uiso 1 1 d D

loop_
_atom_site_aniso_label
_atom_site_aniso_U_11
_atom_site_aniso_U_22
_atom_site_aniso_U_33
_atom_site_aniso_U_23
_atom_site_aniso_U_13
_atom_site_aniso_U_12
V1 0.01958(17) 0.01788(17) 0.01546(17) 0.00029(11) 0.00071(12) 0.00143(12)
O31 0.0263(7) 0.0306(8) 0.0232(7) 0.0006(6) 0.0052(6) 0.0013(6)
O32 0.0216(7) 0.0238(7) 0.0248(7) -0.0004(5) -0.0007(5) 0.0026(5)
O33 0.0227(6) 0.0254(7) 0.0225(7) -0.0007(5) -0.0017(5) 0.0018(5)
N1 0.0205(8) 0.0190(8) 0.0191(7) -0.0004(6) 0.0021(6) 0.0010(6)
C2 0.0183(8) 0.0214(9) 0.0189(9) -0.0005(7) 0.0041(7) 0.0028(7)
C3 0.0195(9) 0.0259(10) 0.0215(9) -0.0026(7) 0.0025(7) 0.0013(7)
C4 0.0236(9) 0.0276(11) 0.0318(11) -0.0071(8) -0.0023(8) -0.0006(8)
C5 0.0300(10) 0.0190(10) 0.0371(11) -0.0061(8) 0.0018(9) 0.0000(8)
C6 0.0256(10) 0.0196(9) 0.0257(10) 0.0002(7) 0.0015(8) 0.0012(8)
C7 0.0212(9) 0.0216(9) 0.0207(9) -0.0013(7) 0.0013(7) 0.0023(7)
O8 0.0249(7) 0.0191(7) 0.0243(7) -0.0018(5) -0.0037(5) 0.0040(5)
O9 0.0306(7) 0.0238(7) 0.0292(7) -0.0013(6) -0.0043(6) 0.0085(6)
C10 0.0220(9) 0.0241(10) 0.0228(9) -0.0066(7) -0.0028(7) 0.0005(8)
O11 0.0247(8) 0.0484(10) 0.0257(7) 0.0045(7) 0.0021(6) 0.0059(7)
O12 0.0221(7) 0.0394(9) 0.0280(7) -0.0025(6) 0.0016(6) 0.0067(6)
N21 0.0223(7) 0.0185(8) 0.0162(7) 0.0005(6) 0.0001(6) 0.0022(6)
C22 0.0228(9) 0.0205(9) 0.0181(9) 0.0016(7) 0.0000(7) 0.0036(7)
C23 0.0249(9) 0.0247(10) 0.0242(9) 0.0001(8) 0.0018(8) -0.0005(8)
C24 0.0316(11) 0.0241(10) 0.0259(10) -0.0035(8) -0.0029(8) -0.0010(8)
C25 0.0363(11) 0.0258(10) 0.0176(9) -0.0037(8) 0.0000(8) 0.0025(8)
C26 0.0282(10) 0.0246(10) 0.0166(9) 0.0011(7) 0.0024(7) 0.0029(8)
C27 0.0245(9) 0.0185(9) 0.0196(9) 0.0021(7) 0.0017(7) 0.0044(7)
O28 0.0289(7) 0.0227(7) 0.0161(6) -0.0009(5) 0.0010(5) -0.0019(6)
N29 0.0368(10) 0.0259(9) 0.0225(9) -0.0032(7) 0.0110(7) -0.0030(8)
O40 0.0359(9) 0.0289(9) 0.0854(14) -0.0197(9) 0.0254(9) -0.0061(7)
O41 0.0243(7) 0.0325(8) 0.0258(7) 0.0011(6) 0.0009(6) -0.0026(6)

loop_
_atom_type_symbol
_atom_type_description
_atom_type_scat_dispersion_real
_atom_type_scat_dispersion_imag
_atom_type_scat_source
C C 0.0033 0.0016 'International Tables Vol C Tables 4.2.6.8 and 6.1.1.4'
H H 0.0000 0.0000 'International Tables Vol C Tables 4.2.6.8 and 6.1.1.4'
O O 0.0106 0.0060 'International Tables Vol C Tables 4.2.6.8 and 6.1.1.4'
N N 0.0061 0.0033 'International Tables Vol C Tables 4.2.6.8 and 6.1.1.4'
V V 0.3005 0.5294 'International Tables Vol C Tables 4.2.6.8 and 6.1.1.4'

loop_
_geom_angle_atom_site_label_1
_geom_angle_atom_site_label_2
_geom_angle_atom_site_label_3
_geom_angle
O31 V1 O32 103.42(7)
O31 V1 O33 100.48(7)
O32 V1 O33 44.15(6)
O31 V1 O8 95.35(6)
O32 V1 O8 149.35(6)
O33 V1 O8 154.02(6)
O31 V1 N21 93.83(7)
O32 V1 N21 121.35(6)
O33 V1 N21 77.93(6)
O8 V1 N21 80.60(6)
O31 V1 N1 97.68(7)
O32 V1 N1 78.21(6)
O33 V1 N1 122.07(6)
O8 V1 N1 75.40(6)
N21 V1 N1 154.19(6)
O31 V1 O28 166.70(6)
O32 V1 O28 87.47(5)
O33 V1 O28 81.91(5)
O8 V1 O28 78.16(5)
N21 V1 O28 73.77(5)
N1 V1 O28 91.94(5)
O33 O32 V1 70.05(8)
O32 O33 V1 65.79(7)
C6 N1 C2 119.48(16)
C6 N1 V1 125.12(13)
C2 N1 V1 115.38(12)
N1 C2 C3 121.72(17)
N1 C2 C7 113.76(16)
C3 C2 C7 124.52(17)
C2 C3 C4 118.31(18)
C2 C3 C10 123.31(17)
C4 C3 C10 118.29(17)
C5 C4 C3 119.71(19)
C5 C4 H4 120.1
C3 C4 H4 120.1
C4 C5 C6 118.93(19)
C4 C5 H5 120.5
C6 C5 H5 120.5
N1 C6 C5 121.81(18)
N1 C6 H6 119.1
C5 C6 H6 119.1
O9 C7 O8 126.04(18)
O9 C7 C2 120.26(17)
O8 C7 C2 113.69(16)
C7 O8 V1 121.41(12)
O12 C10 O11 125.63(18)
O12 C10 C3 120.92(18)
O11 C10 C3 113.17(16)
C10 O11 H11 110(2)
C26 N21 C22 118.85(17)
C26 N21 V1 122.72(13)
C22 N21 V1 118.09(12)
N21 C22 C23 122.11(17)
N21 C22 C27 112.25(16)
C23 C22 C27 125.62(17)
C22 C23 C24 118.75(18)
C22 C23 H23 120.6
C24 C23 H23 120.6
C25 C24 C23 118.85(19)
C25 C24 H24 120.6
C23 C24 H24 120.6
C24 C25 C26 119.37(18)
C24 C25 H25 120.3
C26 C25 H25 120.3
N21 C26 C25 122.05(18)
N21 C26 H26 119.0
C25 C26 H26 119.0
O28 C27 N29 122.97(18)
O28 C27 C22 117.83(16)
N29 C27 C22 119.20(18)
C27 O28 V1 116.59(11)
C27 N29 H29A 118.9(16)
C27 N29 H29B 127.0(16)
H29A N29 H29B 114(2)
H40A O40 H40B 110(3)
H41A O41 H41B 110(2)

loop_
_geom_bond_atom_site_label_1
_geom_bond_atom_site_label_2
_geom_bond_distance
V1 O31 1.5924(14)
V1 O32 1.8648(13)
V1 O33 1.9218(14)
V1 O8 2.0464(13)
V1 N21 2.1279(16)
V1 N1 2.1487(15)
V1 O28 2.1934(13)
O32 O33 1.4242(19)
N1 C6 1.343(3)
N1 C2 1.347(2)
C2 C3 1.390(3)
C2 C7 1.506(3)
C3 C4 1.392(3)
C3 C10 1.505(3)
C4 C5 1.380(3)
C4 H4 0.9500
C5 C6 1.383(3)
C5 H5 0.9500
C6 H6 0.9500
C7 O9 1.223(2)
C7 O8 1.289(2)
C10 O12 1.210(2)
C10 O11 1.309(2)
O11 H11 0.90(3)
N21 C26 1.339(2)
N21 C22 1.347(2)
C22 C23 1.382(3)
C22 C27 1.498(3)
C23 C24 1.393(3)
C23 H23 0.9500
C24 C25 1.377(3)
C24 H24 0.9500
C25 C26 1.382(3)
C25 H25 0.9500
C26 H26 0.9500
C27 O28 1.247(2)
C27 N29 1.316(3)
N29 H29A 0.87(3)
N29 H29B 0.94(3)
O40 H40A 0.932(18)
O40 H40B 0.908(18)
O41 H41A 0.916(17)
O41 H41B 0.946(17)

_cod_duplicate_entry 7051676
